data_2221123
loop_
_publ_author_name
'Shawkataly, Omar bin'
'Thangadurai, Daniel T.'
'Pankhi, Mohd. Aslam A.'
'Shahinoor Dulal Islam, S. M.'
'Fun, Hoong-Kun'

_publ_section_title '[1,3-Bis(diphenylphosphino)pentane-\k^2^<i>P</i>,<i>P</i>']tetracarbonylchromium(0)'
_journal_coeditor_code KJ2106
_journal_issue 3
_journal_name_full 'Acta Crystallographica Section E'
_journal_page_first m250
_journal_page_last m251
_journal_paper_doi 10.1107/S1600536809001202
_journal_volume 65
_journal_year 2009
_chemical_formula_iupac '[Cr (C29 H30 P2) (C O)4]'
_chemical_formula_moiety 'C33 H30 Cr1 O4 P2'
_chemical_formula_sum 'C33 H30 Cr O4 P2'
_chemical_formula_weight 604.51
_chemical_name_systematic
;
[2,4-Bis(diphenylphosphino)pentane-
\k^2^<i>P</i>,<i>P</i>']tetracarbonylchromium(0)
;
_space_group_IT_number 19
_symmetry_cell_setting orthorhombic
_symmetry_space_group_name_Hall 'P 2ac 2ab'
_symmetry_space_group_name_H-M 'P 21 21 21'
_atom_sites_solution_hydrogens geom
_atom_sites_solution_primary direct
_atom_sites_solution_secondary difmap
_audit_creation_method SHELXL-97
_cell_angle_alpha 90.00
_cell_angle_beta 90.00
_cell_angle_gamma 90.00
_cell_formula_units_Z 4
_cell_length_a 13.3013(2)
_cell_length_b 14.2333(2)
_cell_length_c 15.6694(3)
_cell_measurement_reflns_used 427
_cell_measurement_temperature 293(2)
_cell_measurement_theta_max 27.5
_cell_measurement_theta_min 2
_cell_volume 2966.55(8)
_computing_cell_refinement 'SAINT (Siemens, 1994)'
_computing_data_collection 'SMART (Siemens, 1994)'
_computing_data_reduction 'SAINT (Siemens, 1994)'
_computing_molecular_graphics 'ORTEP-3 for Windows (Farrugia, 1997)'
_computing_publication_material 'WinGX (Farrugia, 1999)'
_computing_structure_refinement 'SHELXL97 (Sheldrick, 2008)'
_computing_structure_solution 'SHELXS86 (Sheldrick, 2008)'
_diffrn_ambient_temperature 293(2)
_diffrn_measured_fraction_theta_full 0.999
_diffrn_measured_fraction_theta_max 0.999
_diffrn_measurement_device_type 'Siemens SMART CCD'
_diffrn_measurement_method \w
_diffrn_radiation_monochromator graphite
_diffrn_radiation_source 'fine-focus sealed tube'
_diffrn_radiation_type MoK\a
_diffrn_radiation_wavelength 0.71073
_diffrn_reflns_av_R_equivalents 0.0487
_diffrn_reflns_av_sigmaI/netI 0.0439
_diffrn_reflns_limit_h_max 12
_diffrn_reflns_limit_h_min -17
_diffrn_reflns_limit_k_max 18
_diffrn_reflns_limit_k_min -18
_diffrn_reflns_limit_l_max 20
_diffrn_reflns_limit_l_min -18
_diffrn_reflns_number 24593
_diffrn_reflns_theta_full 28.30
_diffrn_reflns_theta_max 28.30
_diffrn_reflns_theta_min 1.93
_exptl_absorpt_coefficient_mu 0.530
_exptl_absorpt_correction_T_max 0.8659
_exptl_absorpt_correction_T_min 0.7851
_exptl_absorpt_correction_type multi-scan
_exptl_absorpt_process_details '(SADABS; Sheldrick, 2001)'
_exptl_crystal_colour yellow
_exptl_crystal_density_diffrn 1.354
_exptl_crystal_density_method 'not measured'
_exptl_crystal_description prism
_exptl_crystal_F_000 1256
_exptl_crystal_size_max 0.48
_exptl_crystal_size_mid 0.42
_exptl_crystal_size_min 0.28
_refine_diff_density_max 0.189
_refine_diff_density_min -0.295
_refine_ls_abs_structure_details 'Flack (1983), 3256 Friedel pairs'
_refine_ls_abs_structure_Flack -0.001(13)
_refine_ls_extinction_method none
_refine_ls_goodness_of_fit_ref 1.026
_refine_ls_hydrogen_treatment constr
_refine_ls_matrix_type full
_refine_ls_number_parameters 361
_refine_ls_number_reflns 7364
_refine_ls_number_restraints 0
_refine_ls_restrained_S_all 1.026
_refine_ls_R_factor_all 0.0409
_refine_ls_R_factor_gt 0.0306
_refine_ls_shift/su_max 0.001
_refine_ls_shift/su_mean 0.000
_refine_ls_structure_factor_coef Fsqd
_refine_ls_weighting_details 'calc w=1/[\s^2^(Fo^2^)+(0.0349P)^2^] where P=(Fo^2^+2Fc^2^)/3'
_refine_ls_weighting_scheme calc
_refine_ls_wR_factor_gt 0.0673
_refine_ls_wR_factor_ref 0.0721
_reflns_number_gt 6364
_reflns_number_total 7364
_reflns_threshold_expression I>2\s(I)
_cod_data_source_file kj2106.cif
_cod_data_source_block I
_cod_depositor_comments
;
The following automatic conversions were performed:
'_geom_bond_publ_flag' value 'Y' changed to 'y' according to
'/home/saulius/struct/CIF-dictionaries/cif_core.dic' dictionary named
'cif_core.dic' version 2.4.1 from 2010-06-29 (6
times).

'_geom_angle_publ_flag' value 'Y' changed to 'y' according to
'/home/saulius/struct/CIF-dictionaries/cif_core.dic' dictionary named
'cif_core.dic' version 2.4.1 from 2010-06-29.

Automatic conversion script
Id: cif_fix_enum 1527 2010-12-29 10:47:43Z saulius 

The following automatic conversions were performed:

'_geom_bond_publ_flag' value 'Y' changed to 'y' according to
/home/saulius/struct/CIF-dictionaries/cif_core.dic dictionary named
'cif_core.dic' version 2.4.1 from 2010-06-29 (6
times).

'_geom_angle_publ_flag' value 'Y' changed to 'y' according
to /home/saulius/struct/CIF-dictionaries/cif_core.dic dictionary
named 'cif_core.dic' version 2.4.1 from 2010-06-29.

Automatic conversion script
Id: cif_fix_values 1715 2011-07-08 13:25:40Z adriana 
;
_cod_database_code 2221123
_cod_database_fobs_code 2221123

loop_
_symmetry_equiv_pos_as_xyz
'x, y, z'
'-x+1/2, -y, z+1/2'
'-x, y+1/2, -z+1/2'
'x+1/2, -y+1/2, -z'

loop_
_atom_site_type_symbol
_atom_site_label
_atom_site_fract_x
_atom_site_fract_y
_atom_site_fract_z
_atom_site_U_iso_or_equiv
_atom_site_adp_type
_atom_site_calc_flag
_atom_site_refinement_flags
_atom_site_occupancy
_atom_site_disorder_assembly
_atom_site_disorder_group
Cr Cr1 0.21688(2) 0.11992(2) 0.931300(16) 0.03170(7) Uani d . 1 . .
P P2 0.33880(3) 0.10714(3) 0.82130(3) 0.03095(10) Uani d . 1 . .
P P3 0.10424(3) 0.01926(3) 0.85607(3) 0.03203(10) Uani d . 1 . .
O O1 0.35830(13) 0.24334(14) 1.02996(12) 0.0745(5) Uani d . 1 . .
O O2 0.07737(12) 0.14004(13) 1.08126(9) 0.0648(5) Uani d . 1 . .
O O3 0.29780(14) -0.05494(12) 1.01576(10) 0.0644(4) Uani d . 1 . .
O O4 0.11867(14) 0.29523(11) 0.85872(12) 0.0696(5) Uani d . 1 . .
C C1 0.30535(15) 0.19547(15) 0.99132(13) 0.0448(5) Uani d . 1 . .
C C2 0.12769(14) 0.13194(15) 1.02249(12) 0.0434(5) Uani d . 1 . .
C C3 0.26815(15) 0.01112(15) 0.98236(11) 0.0417(4) Uani d . 1 . .
C C4 0.15612(16) 0.22871(15) 0.88349(12) 0.0436(5) Uani d . 1 . .
C C5 0.01810(14) 0.06112(14) 0.77239(11) 0.0382(4) Uani d . 1 . .
C C6 0.05328(15) 0.12712(14) 0.71520(12) 0.0425(4) Uani d . 1 . .
H H6 0.1137 0.1577 0.7262 0.051 Uiso calc R 1 . .
C C7 0.00026(19) 0.14868(16) 0.64175(14) 0.0573(6) Uani d . 1 . .
H H7 0.0263 0.1915 0.6028 0.069 Uiso calc R 1 . .
C C8 -0.09146(19) 0.10630(19) 0.62657(14) 0.0642(7) Uani d . 1 . .
H H8 -0.1276 0.1210 0.5776 0.077 Uiso calc R 1 . .
C C9 -0.12896(18) 0.0428(2) 0.68371(15) 0.0625(7) Uani d . 1 . .
H H9 -0.1911 0.0150 0.6736 0.075 Uiso calc R 1 . .
C C10 -0.07513(16) 0.01932(17) 0.75678(14) 0.0513(5) Uani d . 1 . .
H H10 -0.1012 -0.0241 0.7952 0.062 Uiso calc R 1 . .
C C11 0.01881(13) -0.03718(14) 0.93242(12) 0.0390(4) Uani d . 1 . .
C C12 -0.06244(15) 0.01504(18) 0.96266(13) 0.0523(5) Uani d . 1 . .
H H12 -0.0752 0.0743 0.9401 0.063 Uiso calc R 1 . .
C C13 -0.12452(17) -0.0206(2) 1.02619(15) 0.0691(8) Uani d . 1 . .
H H13 -0.1788 0.0144 1.0459 0.083 Uiso calc R 1 . .
C C14 -0.10527(18) -0.1081(2) 1.05985(14) 0.0720(8) Uani d . 1 . .
H H14 -0.1470 -0.1322 1.1022 0.086 Uiso calc R 1 . .
C C15 -0.0251(2) -0.1601(2) 1.03155(14) 0.0639(7) Uani d . 1 . .
H H15 -0.0126 -0.2190 1.0548 0.077 Uiso calc R 1 . .
C C16 0.03757(16) -0.12478(16) 0.96805(12) 0.0475(5) Uani d . 1 . .
H H16 0.0922 -0.1600 0.9494 0.057 Uiso calc R 1 . .
C C17 0.32879(14) 0.20310(13) 0.74299(11) 0.0356(4) Uani d . 1 . .
C C18 0.29810(16) 0.19096(15) 0.65920(13) 0.0486(5) Uani d . 1 . .
H H18 0.2886 0.1307 0.6378 0.058 Uiso calc R 1 . .
C C19 0.2816(2) 0.26759(18) 0.60726(16) 0.0643(6) Uani d . 1 . .
H H19 0.2594 0.2584 0.5516 0.077 Uiso calc R 1 . .
C C20 0.29715(19) 0.35629(19) 0.63617(18) 0.0676(7) Uani d . 1 . .
H H20 0.2856 0.4074 0.6006 0.081 Uiso calc R 1 . .
C C21 0.33051(18) 0.37031(16) 0.71937(18) 0.0620(6) Uani d . 1 . .
H H21 0.3426 0.4308 0.7392 0.074 Uiso calc R 1 . .
C C22 0.34562(16) 0.29421(14) 0.77231(14) 0.0477(5) Uani d . 1 . .
H H22 0.3672 0.3038 0.8281 0.057 Uiso calc R 1 . .
C C23 0.47292(13) 0.11750(14) 0.84941(12) 0.0374(4) Uani d . 1 . .
C C24 0.54190(15) 0.14519(15) 0.78829(14) 0.0488(5) Uani d . 1 . .
H H24 0.5195 0.1622 0.7342 0.059 Uiso calc R 1 . .
C C25 0.64357(16) 0.14802(18) 0.80620(17) 0.0592(6) Uani d . 1 . .
H H25 0.6889 0.1676 0.7647 0.071 Uiso calc R 1 . .
C C26 0.67731(16) 0.12194(17) 0.88523(16) 0.0590(6) Uani d . 1 . .
H H26 0.7458 0.1230 0.8971 0.071 Uiso calc R 1 . .
C C27 0.61055(17) 0.09426(16) 0.94707(16) 0.0577(6) Uani d . 1 . .
H H27 0.6339 0.0768 1.0007 0.069 Uiso calc R 1 . .
C C28 0.50785(15) 0.09223(15) 0.92967(14) 0.0477(5) Uani d . 1 . .
H H28 0.4627 0.0739 0.9718 0.057 Uiso calc R 1 . .
C C29 0.16603(14) -0.07883(12) 0.79726(11) 0.0348(4) Uani d . 1 . .
H H29 0.2055 -0.1151 0.8385 0.042 Uiso calc R 1 . .
C C30 0.09214(18) -0.14639(15) 0.75374(14) 0.0520(5) Uani d . 1 . .
H H30A 0.0463 -0.1710 0.7954 0.078 Uiso calc R 1 . .
H H30B 0.1287 -0.1972 0.7280 0.078 Uiso calc R 1 . .
H H30C 0.0552 -0.1133 0.7106 0.078 Uiso calc R 1 . .
C C31 0.23919(13) -0.04033(13) 0.72887(11) 0.0355(4) Uani d . 1 . .
H H31A 0.2505 -0.0899 0.6874 0.043 Uiso calc R 1 . .
H H31B 0.2054 0.0105 0.6993 0.043 Uiso calc R 1 . .
C C32 0.34278(14) -0.00379(13) 0.75768(11) 0.0356(4) Uani d . 1 . .
H H32 0.3806 0.0104 0.7056 0.043 Uiso calc R 1 . .
C C33 0.40092(16) -0.08103(14) 0.80401(15) 0.0497(5) Uani d . 1 . .
H H33A 0.4652 -0.0572 0.8216 0.074 Uiso calc R 1 . .
H H33B 0.4104 -0.1334 0.7663 0.074 Uiso calc R 1 . .
H H33C 0.3637 -0.1009 0.8533 0.074 Uiso calc R 1 . .

loop_
_atom_site_aniso_label
_atom_site_aniso_U_11
_atom_site_aniso_U_22
_atom_site_aniso_U_33
_atom_site_aniso_U_12
_atom_site_aniso_U_13
_atom_site_aniso_U_23
Cr1 0.02906(13) 0.03611(14) 0.02992(12) 0.00083(12) -0.00075(11) -0.00429(12)
P2 0.0271(2) 0.0337(2) 0.0320(2) 0.00001(19) -0.00125(17) -0.00244(18)
P3 0.0275(2) 0.0372(2) 0.0314(2) -0.00126(18) -0.00068(18) -0.00108(19)
O1 0.0532(10) 0.0809(12) 0.0895(13) -0.0080(9) -0.0075(9) -0.0435(11)
O2 0.0598(9) 0.0915(13) 0.0432(8) 0.0009(9) 0.0148(7) -0.0130(8)
O3 0.0705(11) 0.0641(10) 0.0585(9) 0.0125(9) 0.0022(8) 0.0236(8)
O4 0.0799(12) 0.0527(10) 0.0763(11) 0.0254(9) -0.0090(10) 0.0008(9)
C1 0.0381(10) 0.0484(11) 0.0480(11) 0.0004(9) 0.0006(9) -0.0132(9)
C2 0.0410(10) 0.0521(12) 0.0370(10) 0.0002(9) -0.0035(8) -0.0068(9)
C3 0.0394(10) 0.0519(11) 0.0337(9) -0.0011(9) 0.0015(8) 0.0012(8)
C4 0.0415(11) 0.0472(11) 0.0422(10) 0.0042(10) -0.0019(9) -0.0086(9)
C5 0.0335(9) 0.0448(10) 0.0362(9) 0.0057(8) -0.0038(8) -0.0019(8)
C6 0.0423(10) 0.0425(11) 0.0428(10) 0.0046(9) -0.0039(8) 0.0008(9)
C7 0.0696(15) 0.0531(13) 0.0493(12) 0.0118(12) -0.0021(12) 0.0099(11)
C8 0.0666(15) 0.0781(17) 0.0478(12) 0.0153(14) -0.0230(11) -0.0005(12)
C9 0.0440(12) 0.0866(18) 0.0569(14) -0.0002(12) -0.0165(11) -0.0009(13)
C10 0.0398(11) 0.0650(14) 0.0491(12) -0.0049(10) -0.0078(9) 0.0047(11)
C11 0.0296(8) 0.0541(11) 0.0333(9) -0.0074(8) -0.0019(8) -0.0020(9)
C12 0.0381(10) 0.0736(15) 0.0451(11) 0.0030(11) 0.0015(9) 0.0009(11)
C13 0.0354(11) 0.124(2) 0.0482(12) 0.0020(14) 0.0072(10) 0.0005(15)
C14 0.0499(13) 0.125(2) 0.0411(11) -0.0204(16) 0.0055(10) 0.0173(15)
C15 0.0670(16) 0.0786(17) 0.0461(12) -0.0227(14) -0.0002(12) 0.0155(12)
C16 0.0479(11) 0.0541(12) 0.0406(10) -0.0079(11) 0.0025(9) 0.0027(10)
C17 0.0290(9) 0.0384(10) 0.0394(9) -0.0028(8) 0.0018(8) 0.0020(8)
C18 0.0485(12) 0.0506(11) 0.0465(11) -0.0083(10) -0.0059(9) 0.0091(9)
C19 0.0620(14) 0.0724(16) 0.0585(13) -0.0095(14) -0.0087(12) 0.0269(12)
C20 0.0587(14) 0.0624(15) 0.0818(17) 0.0047(12) 0.0057(14) 0.0332(14)
C21 0.0523(13) 0.0380(11) 0.0958(19) -0.0006(10) 0.0202(13) 0.0070(12)
C22 0.0428(11) 0.0426(11) 0.0577(12) -0.0026(9) 0.0070(10) -0.0020(9)
C23 0.0286(8) 0.0377(9) 0.0458(9) 0.0011(8) -0.0039(7) -0.0074(9)
C24 0.0366(10) 0.0571(13) 0.0528(12) 0.0000(9) -0.0012(9) -0.0013(10)
C25 0.0312(10) 0.0642(15) 0.0822(16) -0.0029(10) 0.0048(11) -0.0068(13)
C26 0.0320(10) 0.0591(14) 0.0857(16) 0.0036(10) -0.0140(11) -0.0225(13)
C27 0.0479(12) 0.0627(14) 0.0624(14) 0.0135(11) -0.0213(11) -0.0126(11)
C28 0.0408(10) 0.0550(12) 0.0472(11) 0.0045(9) -0.0063(9) -0.0056(10)
C29 0.0337(9) 0.0345(9) 0.0362(9) -0.0024(8) 0.0010(8) -0.0023(7)
C30 0.0532(12) 0.0475(12) 0.0553(12) -0.0159(10) 0.0072(10) -0.0128(10)
C31 0.0350(9) 0.0388(10) 0.0327(8) -0.0024(7) 0.0014(7) -0.0058(7)
C32 0.0302(8) 0.0393(9) 0.0373(9) 0.0003(8) 0.0057(7) -0.0054(8)
C33 0.0403(11) 0.0421(11) 0.0665(14) 0.0091(9) -0.0008(10) -0.0081(10)

loop_
_atom_type_symbol
_atom_type_description
_atom_type_scat_dispersion_real
_atom_type_scat_dispersion_imag
_atom_type_scat_source
C C 0.0033 0.0016 'International Tables Vol C Tables 4.2.6.8 and 6.1.1.4'
H H 0.0000 0.0000 'International Tables Vol C Tables 4.2.6.8 and 6.1.1.4'
O O 0.0106 0.0060 'International Tables Vol C Tables 4.2.6.8 and 6.1.1.4'
P P 0.1023 0.0942 'International Tables Vol C Tables 4.2.6.8 and 6.1.1.4'
Cr Cr 0.3209 0.6236 'International Tables Vol C Tables 4.2.6.8 and 6.1.1.4'

loop_
_geom_angle_atom_site_label_1
_geom_angle_atom_site_label_2
_geom_angle_atom_site_label_3
_geom_angle_site_symmetry_1
_geom_angle_site_symmetry_3
_geom_angle
_geom_angle_publ_flag
C1 Cr1 C2 . . 87.81(8) n
C1 Cr1 C3 . . 91.82(9) n
C2 Cr1 C3 . . 88.86(9) n
C1 Cr1 C4 . . 89.84(9) n
C2 Cr1 C4 . . 87.52(9) n
C3 Cr1 C4 . . 175.96(9) n
C1 Cr1 P2 . . 88.80(6) n
C2 Cr1 P2 . . 176.35(6) n
C3 Cr1 P2 . . 89.89(6) n
C4 Cr1 P2 . . 93.83(6) n
C1 Cr1 P3 . . 178.55(7) n
C2 Cr1 P3 . . 91.96(6) n
C3 Cr1 P3 . . 86.74(6) n
C4 Cr1 P3 . . 91.58(6) n
P2 Cr1 P3 . . 91.389(18) y
C17 P2 C23 . . 99.78(9) ?
C17 P2 C32 . . 105.87(8) ?
C23 P2 C32 . . 99.66(8) ?
C17 P2 Cr1 . . 112.20(6) ?
C23 P2 Cr1 . . 118.79(6) ?
C32 P2 Cr1 . . 118.14(6) ?
C11 P3 C5 . . 102.74(9) ?
C11 P3 C29 . . 105.52(9) ?
C5 P3 C29 . . 99.48(9) ?
C11 P3 Cr1 . . 109.25(6) ?
C5 P3 Cr1 . . 123.28(7) ?
C29 P3 Cr1 . . 114.67(6) ?
O1 C1 Cr1 . . 178.18(18) ?
O2 C2 Cr1 . . 176.29(17) ?
O3 C3 Cr1 . . 177.93(18) ?
O4 C4 Cr1 . . 176.72(18) ?
C6 C5 C10 . . 118.50(18) ?
C6 C5 P3 . . 118.16(14) ?
C10 C5 P3 . . 122.65(16) ?
C5 C6 C7 . . 121.2(2) ?
C5 C6 H6 . . 119.4 ?
C7 C6 H6 . . 119.4 ?
C8 C7 C6 . . 119.8(2) ?
C8 C7 H7 . . 120.1 ?
C6 C7 H7 . . 120.1 ?
C9 C8 C7 . . 119.9(2) ?
C9 C8 H8 . . 120.1 ?
C7 C8 H8 . . 120.1 ?
C8 C9 C10 . . 120.7(2) ?
C8 C9 H9 . . 119.7 ?
C10 C9 H9 . . 119.7 ?
C9 C10 C5 . . 119.9(2) ?
C9 C10 H10 . . 120.0 ?
C5 C10 H10 . . 120.0 ?
C16 C11 C12 . . 118.76(19) ?
C16 C11 P3 . . 122.94(15) ?
C12 C11 P3 . . 117.91(16) ?
C13 C12 C11 . . 120.6(2) ?
C13 C12 H12 . . 119.7 ?
C11 C12 H12 . . 119.7 ?
C14 C13 C12 . . 119.6(2) ?
C14 C13 H13 . . 120.2 ?
C12 C13 H13 . . 120.2 ?
C15 C14 C13 . . 120.6(2) ?
C15 C14 H14 . . 119.7 ?
C13 C14 H14 . . 119.7 ?
C14 C15 C16 . . 120.2(3) ?
C14 C15 H15 . . 119.9 ?
C16 C15 H15 . . 119.9 ?
C11 C16 C15 . . 120.2(2) ?
C11 C16 H16 . . 119.9 ?
C15 C16 H16 . . 119.9 ?
C18 C17 C22 . . 118.39(18) ?
C18 C17 P2 . . 124.08(15) ?
C22 C17 P2 . . 117.33(15) ?
C19 C18 C17 . . 120.5(2) ?
C19 C18 H18 . . 119.7 ?
C17 C18 H18 . . 119.7 ?
C20 C19 C18 . . 121.0(2) ?
C20 C19 H19 . . 119.5 ?
C18 C19 H19 . . 119.5 ?
C19 C20 C21 . . 119.7(2) ?
C19 C20 H20 . . 120.2 ?
C21 C20 H20 . . 120.2 ?
C22 C21 C20 . . 119.8(2) ?
C22 C21 H21 . . 120.1 ?
C20 C21 H21 . . 120.1 ?
C21 C22 C17 . . 120.6(2) ?
C21 C22 H22 . . 119.7 ?
C17 C22 H22 . . 119.7 ?
C24 C23 C28 . . 118.61(17) ?
C24 C23 P2 . . 119.95(14) ?
C28 C23 P2 . . 121.31(15) ?
C25 C24 C23 . . 121.1(2) ?
C25 C24 H24 . . 119.4 ?
C23 C24 H24 . . 119.4 ?
C26 C25 C24 . . 119.8(2) ?
C26 C25 H25 . . 120.1 ?
C24 C25 H25 . . 120.1 ?
C25 C26 C27 . . 120.3(2) ?
C25 C26 H26 . . 119.8 ?
C27 C26 H26 . . 119.8 ?
C26 C27 C28 . . 120.1(2) ?
C26 C27 H27 . . 119.9 ?
C28 C27 H27 . . 119.9 ?
C23 C28 C27 . . 120.0(2) ?
C23 C28 H28 . . 120.0 ?
C27 C28 H28 . . 120.0 ?
C30 C29 C31 . . 108.47(15) ?
C30 C29 P3 . . 113.99(14) ?
C31 C29 P3 . . 110.76(13) ?
C30 C29 H29 . . 107.8 ?
C31 C29 H29 . . 107.8 ?
P3 C29 H29 . . 107.8 ?
C29 C30 H30A . . 109.5 ?
C29 C30 H30B . . 109.5 ?
H30A C30 H30B . . 109.5 ?
C29 C30 H30C . . 109.5 ?
H30A C30 H30C . . 109.5 ?
H30B C30 H30C . . 109.5 ?
C32 C31 C29 . . 118.62(15) ?
C32 C31 H31A . . 107.7 ?
C29 C31 H31A . . 107.7 ?
C32 C31 H31B . . 107.7 ?
C29 C31 H31B . . 107.7 ?
H31A C31 H31B . . 107.1 ?
C33 C32 C31 . . 110.44(16) ?
C33 C32 P2 . . 111.66(13) ?
C31 C32 P2 . . 114.61(12) ?
C33 C32 H32 . . 106.5 ?
C31 C32 H32 . . 106.5 ?
P2 C32 H32 . . 106.5 ?
C32 C33 H33A . . 109.5 ?
C32 C33 H33B . . 109.5 ?
H33A C33 H33B . . 109.5 ?
C32 C33 H33C . . 109.5 ?
H33A C33 H33C . . 109.5 ?
H33B C33 H33C . . 109.5 ?

loop_
_geom_bond_atom_site_label_1
_geom_bond_atom_site_label_2
_geom_bond_site_symmetry_2
_geom_bond_distance
_geom_bond_publ_flag
Cr1 C1 . 1.851(2) y
Cr1 C2 . 1.8650(19) y
Cr1 C3 . 1.872(2) y
Cr1 C4 . 1.901(2) y
Cr1 P2 . 2.3736(5) y
Cr1 P3 . 2.3847(5) y
P2 C17 . 1.8409(19) ?
P2 C23 . 1.8434(17) ?
P2 C32 . 1.8680(18) ?
P3 C11 . 1.8352(19) ?
P3 C5 . 1.8405(18) ?
P3 C29 . 1.8637(18) ?
O1 C1 . 1.152(2) ?
O2 C2 . 1.144(2) ?
O3 C3 . 1.146(2) ?
O4 C4 . 1.138(2) ?
C5 C6 . 1.380(3) ?
C5 C10 . 1.397(3) ?
C6 C7 . 1.384(3) ?
C6 H6 . 0.9300 ?
C7 C8 . 1.382(3) ?
C7 H7 . 0.9300 ?
C8 C9 . 1.367(3) ?
C8 H8 . 0.9300 ?
C9 C10 . 1.391(3) ?
C9 H9 . 0.9300 ?
C10 H10 . 0.9300 ?
C11 C16 . 1.389(3) ?
C11 C12 . 1.395(3) ?
C12 C13 . 1.389(3) ?
C12 H12 . 0.9300 ?
C13 C14 . 1.376(4) ?
C13 H13 . 0.9300 ?
C14 C15 . 1.371(4) ?
C14 H14 . 0.9300 ?
C15 C16 . 1.392(3) ?
C15 H15 . 0.9300 ?
C16 H16 . 0.9300 ?
C17 C18 . 1.386(3) ?
C17 C22 . 1.394(3) ?
C18 C19 . 1.379(3) ?
C18 H18 . 0.9300 ?
C19 C20 . 1.357(4) ?
C19 H19 . 0.9300 ?
C20 C21 . 1.391(4) ?
C20 H20 . 0.9300 ?
C21 C22 . 1.379(3) ?
C21 H21 . 0.9300 ?
C22 H22 . 0.9300 ?
C23 C24 . 1.384(3) ?
C23 C28 . 1.388(3) ?
C24 C25 . 1.382(3) ?
C24 H24 . 0.9300 ?
C25 C26 . 1.368(3) ?
C25 H25 . 0.9300 ?
C26 C27 . 1.372(3) ?
C26 H26 . 0.9300 ?
C27 C28 . 1.393(3) ?
C27 H27 . 0.9300 ?
C28 H28 . 0.9300 ?
C29 C30 . 1.535(3) ?
C29 C31 . 1.548(2) ?
C29 H29 . 0.9800 ?
C30 H30A . 0.9600 ?
C30 H30B . 0.9600 ?
C30 H30C . 0.9600 ?
C31 C32 . 1.540(2) ?
C31 H31A . 0.9700 ?
C31 H31B . 0.9700 ?
C32 C33 . 1.528(3) ?
C32 H32 . 0.9800 ?
C33 H33A . 0.9600 ?
C33 H33B . 0.9600 ?
C33 H33C . 0.9600 ?

loop_
_geom_torsion_atom_site_label_1
_geom_torsion_atom_site_label_2
_geom_torsion_atom_site_label_3
_geom_torsion_atom_site_label_4
_geom_torsion_site_symmetry_1
_geom_torsion_site_symmetry_2
_geom_torsion_site_symmetry_3
_geom_torsion_site_symmetry_4
_geom_torsion
_geom_torsion_publ_flag
C1 Cr1 P2 C17 . . . . -87.62(9) ?
C3 Cr1 P2 C17 . . . . -179.44(9) ?
C4 Cr1 P2 C17 . . . . 2.15(9) ?
P3 Cr1 P2 C17 . . . . 93.82(7) ?
C1 Cr1 P2 C23 . . . . 28.07(10) ?
C3 Cr1 P2 C23 . . . . -63.75(10) ?
C4 Cr1 P2 C23 . . . . 117.84(10) ?
P3 Cr1 P2 C23 . . . . -150.49(8) ?
C1 Cr1 P2 C32 . . . . 148.80(10) ?
C3 Cr1 P2 C32 . . . . 56.98(9) ?
C4 Cr1 P2 C32 . . . . -121.44(9) ?
P3 Cr1 P2 C32 . . . . -29.76(7) ?
C2 Cr1 P3 C11 . . . . -23.62(10) ?
C3 Cr1 P3 C11 . . . . 65.13(9) ?
C4 Cr1 P3 C11 . . . . -111.19(9) ?
P2 Cr1 P3 C11 . . . . 154.94(7) ?
C2 Cr1 P3 C5 . . . . 96.96(10) ?
C3 Cr1 P3 C5 . . . . -174.29(9) ?
C4 Cr1 P3 C5 . . . . 9.39(10) ?
P2 Cr1 P3 C5 . . . . -84.48(8) ?
C2 Cr1 P3 C29 . . . . -141.81(9) ?
C3 Cr1 P3 C29 . . . . -53.06(9) ?
C4 Cr1 P3 C29 . . . . 130.62(9) ?
P2 Cr1 P3 C29 . . . . 36.75(7) ?
C11 P3 C5 C6 . . . . 164.12(15) ?
C29 P3 C5 C6 . . . . -87.46(16) ?
Cr1 P3 C5 C6 . . . . 40.56(18) ?
C11 P3 C5 C10 . . . . -25.5(2) ?
C29 P3 C5 C10 . . . . 82.87(18) ?
Cr1 P3 C5 C10 . . . . -149.11(15) ?
C10 C5 C6 C7 . . . . -3.0(3) ?
P3 C5 C6 C7 . . . . 167.71(16) ?
C5 C6 C7 C8 . . . . 2.5(3) ?
C6 C7 C8 C9 . . . . -0.6(4) ?
C7 C8 C9 C10 . . . . -0.8(4) ?
C8 C9 C10 C5 . . . . 0.2(4) ?
C6 C5 C10 C9 . . . . 1.7(3) ?
P3 C5 C10 C9 . . . . -168.63(18) ?
C5 P3 C11 C16 . . . . 134.04(16) ?
C29 P3 C11 C16 . . . . 30.26(18) ?
Cr1 P3 C11 C16 . . . . -93.51(16) ?
C5 P3 C11 C12 . . . . -53.21(17) ?
C29 P3 C11 C12 . . . . -156.99(15) ?
Cr1 P3 C11 C12 . . . . 79.24(15) ?
C16 C11 C12 C13 . . . . -1.1(3) ?
P3 C11 C12 C13 . . . . -174.20(17) ?
C11 C12 C13 C14 . . . . 0.3(4) ?
C12 C13 C14 C15 . . . . 0.4(4) ?
C13 C14 C15 C16 . . . . -0.2(4) ?
C12 C11 C16 C15 . . . . 1.3(3) ?
P3 C11 C16 C15 . . . . 173.94(17) ?
C14 C15 C16 C11 . . . . -0.6(3) ?
C23 P2 C17 C18 . . . . 121.48(17) ?
C32 P2 C17 C18 . . . . 18.42(19) ?
Cr1 P2 C17 C18 . . . . -111.79(16) ?
C23 P2 C17 C22 . . . . -63.80(17) ?
C32 P2 C17 C22 . . . . -166.86(15) ?
Cr1 P2 C17 C22 . . . . 62.93(16) ?
C22 C17 C18 C19 . . . . -2.1(3) ?
P2 C17 C18 C19 . . . . 172.58(18) ?
C17 C18 C19 C20 . . . . 1.5(4) ?
C18 C19 C20 C21 . . . . 0.2(4) ?
C19 C20 C21 C22 . . . . -1.3(4) ?
C20 C21 C22 C17 . . . . 0.7(3) ?
C18 C17 C22 C21 . . . . 1.0(3) ?
P2 C17 C22 C21 . . . . -174.05(17) ?
C17 P2 C23 C24 . . . . -33.81(18) ?
C32 P2 C23 C24 . . . . 74.30(18) ?
Cr1 P2 C23 C24 . . . . -155.96(14) ?
C17 P2 C23 C28 . . . . 150.40(17) ?
C32 P2 C23 C28 . . . . -101.49(17) ?
Cr1 P2 C23 C28 . . . . 28.25(19) ?
C28 C23 C24 C25 . . . . -0.1(3) ?
P2 C23 C24 C25 . . . . -176.02(18) ?
C23 C24 C25 C26 . . . . 0.9(4) ?
C24 C25 C26 C27 . . . . -0.9(4) ?
C25 C26 C27 C28 . . . . 0.2(4) ?
C24 C23 C28 C27 . . . . -0.6(3) ?
P2 C23 C28 C27 . . . . 175.27(16) ?
C26 C27 C28 C23 . . . . 0.5(3) ?
C11 P3 C29 C30 . . . . 56.18(16) ?
C5 P3 C29 C30 . . . . -49.99(16) ?
Cr1 P3 C29 C30 . . . . 176.46(12) ?
C11 P3 C29 C31 . . . . 178.84(12) ?
C5 P3 C29 C31 . . . . 72.67(14) ?
Cr1 P3 C29 C31 . . . . -60.89(13) ?
C30 C29 C31 C32 . . . . -156.37(17) ?
P3 C29 C31 C32 . . . . 77.82(19) ?
C29 C31 C32 C33 . . . . 58.3(2) ?
C29 C31 C32 P2 . . . . -68.9(2) ?
C17 P2 C32 C33 . . . . 151.59(14) ?
C23 P2 C32 C33 . . . . 48.44(15) ?
Cr1 P2 C32 C33 . . . . -81.72(14) ?
C17 P2 C32 C31 . . . . -81.88(14) ?
C23 P2 C32 C31 . . . . 174.97(14) ?
Cr1 P2 C32 C31 . . . . 44.80(15) ?
